data_2211636
loop_
_publ_author_name
'Neil F. Curtis'
'Ward T. Robinson'

_publ_section_title
;Bis[<i>N</i>-(isopropylidene)propane-1,3-diamine-\k^2^<i>N</i>](perchlorato-\k<i>O</i>)copper(II)
 perchlorate
;
_journal_coeditor_code SJ2178
_journal_issue 12
_journal_name_full 'Acta Crystallographica Section E'
_journal_page_first m3588
_journal_page_last m3590
_journal_paper_doi 10.1107/S160053680605046X
_journal_volume 62
_journal_year 2006
_chemical_formula_iupac '[Cu (C12 H28 N4) (Cl O4)] Cl O4'
_chemical_formula_moiety 'C12 H28 Cl Cu N4 O4, Cl O4'
_chemical_formula_sum 'C12 H28 Cl2 Cu N4 O8'
_chemical_formula_weight 490.82
_chemical_name_systematic
;
Bis[N-(isopropylidene)propane-1,3-diamine-\k^2^N](perchlorato-\kO)copper(II)
perchlorate
;
_space_group_IT_number 14
_symmetry_cell_setting monoclinic
_symmetry_space_group_name_Hall '-P 2ybc'
_symmetry_space_group_name_H-M 'P 1 21/c 1'
_atom_sites_solution_hydrogens geom
_atom_sites_solution_primary direct
_atom_sites_solution_secondary difmap
_audit_creation_method SHELXL-97
_cell_angle_alpha 90.00
_cell_angle_beta 104.241(2)
_cell_angle_gamma 90.00
_cell_formula_units_Z 4
_cell_length_a 11.1939(4)
_cell_length_b 14.8324(5)
_cell_length_c 12.4020(4)
_cell_measurement_reflns_used 7934
_cell_measurement_temperature 106(2)
_cell_measurement_theta_max 32.58
_cell_measurement_theta_min 2.33
_cell_volume 1995.86(12)
_computing_cell_refinement 'SAINT (Bruker, 1997)'
_computing_data_collection 'SMART (Bruker, 1997)'
_computing_data_reduction SAINT
_computing_molecular_graphics 'ORTEP-3.2 (Farrugia, 1997)'
_computing_publication_material 'SHELXTL (Sheldrick, 1997b)'
_computing_structure_refinement 'SHELXL97 (Sheldrick, 1997a)'
_computing_structure_solution 'SHELXS97 (Sheldrick, 1997a)'
_diffrn_ambient_temperature 106(2)
_diffrn_measured_fraction_theta_full 0.999
_diffrn_measured_fraction_theta_max 0.905
_diffrn_measurement_device_type 'Bruker SMART CCD area-detector'
_diffrn_measurement_method '\f and \w'
_diffrn_radiation_monochromator graphite
_diffrn_radiation_source 'sealed tube'
_diffrn_radiation_type MoK\a
_diffrn_radiation_wavelength 0.71073
_diffrn_reflns_av_R_equivalents 0.0402
_diffrn_reflns_av_sigmaI/netI 0.0441
_diffrn_reflns_limit_h_max 16
_diffrn_reflns_limit_h_min -16
_diffrn_reflns_limit_k_max 21
_diffrn_reflns_limit_k_min -21
_diffrn_reflns_limit_l_max 18
_diffrn_reflns_limit_l_min -14
_diffrn_reflns_number 23993
_diffrn_reflns_theta_full 25.00
_diffrn_reflns_theta_max 32.86
_diffrn_reflns_theta_min 2.59
_diffrn_standards_number 0
_exptl_absorpt_coefficient_mu 1.409
_exptl_absorpt_correction_T_max 0.945
_exptl_absorpt_correction_T_min 0.675
_exptl_absorpt_correction_type multi-scan
_exptl_absorpt_process_details '(SADABS; Bruker, 1997)'
_exptl_crystal_colour blue
_exptl_crystal_density_diffrn 1.633
_exptl_crystal_density_method 'not measured'
_exptl_crystal_description plate
_exptl_crystal_F_000 1020
_exptl_crystal_size_max 0.7
_exptl_crystal_size_mid 0.5
_exptl_crystal_size_min 0.04
_refine_diff_density_max 1.035
_refine_diff_density_min -0.743
_refine_ls_extinction_method none
_refine_ls_goodness_of_fit_ref 1.046
_refine_ls_hydrogen_treatment constr
_refine_ls_matrix_type full
_refine_ls_number_parameters 248
_refine_ls_number_reflns 6737
_refine_ls_number_restraints 0
_refine_ls_restrained_S_all 1.046
_refine_ls_R_factor_all 0.0634
_refine_ls_R_factor_gt 0.0377
_refine_ls_shift/su_max 0.008
_refine_ls_shift/su_mean 0.000
_refine_ls_structure_factor_coef Fsqd
_refine_ls_weighting_details 'calc w=1/[\s^2^(Fo^2^)+(0.0591P)^2^+0.52P] where P=(Fo^2^+2Fc^2^)/3'
_refine_ls_weighting_scheme calc
_refine_ls_wR_factor_gt 0.0944
_refine_ls_wR_factor_ref 0.1088
_reflns_number_gt 5036
_reflns_number_total 6737
_reflns_threshold_expression I>2\s(I)
_cod_data_source_file sj2178.cif
_cod_data_source_block I
_cod_original_sg_symbol_H-M 'P 21/c'
_cod_database_code 2211636
_cod_database_fobs_code 2211636

loop_
_symmetry_equiv_pos_as_xyz
'x, y, z'
'-x, y+1/2, -z+1/2'
'-x, -y, -z'
'x, -y-1/2, z-1/2'

loop_
_atom_site_type_symbol
_atom_site_label
_atom_site_fract_x
_atom_site_fract_y
_atom_site_fract_z
_atom_site_U_iso_or_equiv
_atom_site_adp_type
_atom_site_calc_flag
_atom_site_refinement_flags
_atom_site_occupancy
Cu Cu1 0.26199(2) 0.959441(15) 0.717672(19) 0.01365(7) Uani d . 1
N N1 0.19813(17) 0.88825(11) 0.57599(14) 0.0195(3) Uani d . 1
H H1A 0.1994 0.8295 0.5945 0.023 Uiso calc R 1
H H1B 0.1187 0.9036 0.5484 0.023 Uiso calc R 1
C C1 0.2623(2) 0.89748(14) 0.48445(17) 0.0236(4) Uani d . 1
H H1C 0.2514 0.9585 0.4555 0.028 Uiso calc R 1
H H1D 0.2247 0.8567 0.4245 0.028 Uiso calc R 1
C C2 0.3987(2) 0.87708(14) 0.52233(18) 0.0247(5) Uani d . 1
H H2A 0.4348 0.8825 0.4591 0.030 Uiso calc R 1
H H2B 0.4091 0.8151 0.5479 0.030 Uiso calc R 1
C C3 0.4689(2) 0.93860(14) 0.61528(19) 0.0226(4) Uani d . 1
H H3A 0.5570 0.9296 0.6267 0.027 Uiso calc R 1
H H3B 0.4504 1.0012 0.5955 0.027 Uiso calc R 1
N N4 0.43053(16) 0.91626(11) 0.71833(14) 0.0168(3) Uani d . 1
C C5 0.4950(2) 0.86347(13) 0.79079(18) 0.0208(4) Uani d . 1
C C6 0.4472(2) 0.83346(17) 0.88707(19) 0.0309(5) Uani d . 1
H H6A 0.3676 0.8599 0.8818 0.046 Uiso calc R 1
H H6B 0.5030 0.8522 0.9552 0.046 Uiso calc R 1
H H6C 0.4400 0.7689 0.8862 0.046 Uiso calc R 1
C C7 0.6181(2) 0.82532(17) 0.7881(2) 0.0335(5) Uani d . 1
H H7A 0.6212 0.8156 0.7123 0.050 Uiso calc R 1
H H7B 0.6303 0.7690 0.8275 0.050 Uiso calc R 1
H H7C 0.6818 0.8669 0.8227 0.050 Uiso calc R 1
N N11 0.32907(16) 1.04547(11) 0.84582(15) 0.0185(3) Uani d . 1
H H11A 0.3393 1.0140 0.9095 0.022 Uiso calc R 1
H H11B 0.4044 1.0634 0.8409 0.022 Uiso calc R 1
C C11 0.2566(2) 1.12752(14) 0.85596(18) 0.0226(4) Uani d . 1
H H11C 0.2519 1.1657 0.7916 0.027 Uiso calc R 1
H H11D 0.2986 1.1611 0.9215 0.027 Uiso calc R 1
C C12 0.1278(2) 1.10478(14) 0.86457(18) 0.0236(4) Uani d . 1
H H12A 0.0861 1.1600 0.8760 0.028 Uiso calc R 1
H H12B 0.1330 1.0667 0.9291 0.028 Uiso calc R 1
C C13 0.0510(2) 1.05675(13) 0.76185(17) 0.0203(4) Uani d . 1
H H13A -0.0343 1.0538 0.7658 0.024 Uiso calc R 1
H H13B 0.0546 1.0901 0.6954 0.024 Uiso calc R 1
N N14 0.09930(16) 0.96511(11) 0.75616(14) 0.0174(3) Uani d . 1
C C15 0.0463(2) 0.89864(15) 0.79150(18) 0.0231(4) Uani d . 1
C C16 0.0947(3) 0.80514(16) 0.7912(2) 0.0337(5) Uani d . 1
H H16A 0.0363 0.7691 0.7392 0.051 Uiso calc R 1
H H16B 0.1074 0.7797 0.8643 0.051 Uiso calc R 1
H H16C 0.1715 0.8064 0.7698 0.051 Uiso calc R 1
C C17 -0.0684(3) 0.9076(2) 0.8327(3) 0.0415(7) Uani d . 1
H H17A -0.0563 0.9531 0.8894 0.062 Uiso calc R 1
H H17B -0.0861 0.8510 0.8630 0.062 Uiso calc R 1
H H17C -0.1361 0.9243 0.7721 0.062 Uiso calc R 1
Cl Cl1 0.17711(5) 1.13738(3) 0.51314(4) 0.01803(10) Uani d . 1
O O1 0.26535(15) 1.09734(10) 0.60624(13) 0.0239(3) Uani d . 1
O O2 0.12422(18) 1.21589(11) 0.54948(16) 0.0371(4) Uani d . 1
O O3 0.08124(16) 1.07210(12) 0.47173(16) 0.0350(4) Uani d . 1
O O4 0.2376(2) 1.15984(13) 0.42804(16) 0.0428(5) Uani d . 1
Cl Cl2 0.31994(5) 0.61215(3) 0.64111(4) 0.02097(11) Uani d . 1
O O5 0.3302(2) 0.53490(12) 0.57478(16) 0.0465(6) Uani d . 1
O O6 0.43967(17) 0.65279(14) 0.67678(19) 0.0448(5) Uani d . 1
O O7 0.2775(2) 0.58431(17) 0.73444(16) 0.0492(6) Uani d . 1
O O8 0.2382(2) 0.67650(14) 0.5758(2) 0.0562(6) Uani d . 1

loop_
_atom_site_aniso_label
_atom_site_aniso_U_11
_atom_site_aniso_U_22
_atom_site_aniso_U_33
_atom_site_aniso_U_12
_atom_site_aniso_U_13
_atom_site_aniso_U_23
Cu1 0.01604(12) 0.01581(11) 0.01054(11) 0.00063(8) 0.00604(8) -0.00088(8)
N1 0.0231(9) 0.0220(8) 0.0147(8) -0.0018(7) 0.0069(7) -0.0026(6)
C1 0.0400(13) 0.0202(9) 0.0138(9) -0.0016(8) 0.0126(9) -0.0019(7)
C2 0.0409(13) 0.0192(9) 0.0213(10) 0.0003(8) 0.0219(10) -0.0004(8)
C3 0.0252(11) 0.0229(9) 0.0248(11) -0.0002(8) 0.0160(9) 0.0026(8)
N4 0.0184(8) 0.0179(7) 0.0165(8) 0.0004(6) 0.0088(6) -0.0006(6)
C5 0.0210(10) 0.0214(9) 0.0206(10) 0.0022(8) 0.0062(8) -0.0036(7)
C6 0.0365(13) 0.0393(12) 0.0175(10) 0.0141(10) 0.0079(10) 0.0080(9)
C7 0.0236(12) 0.0371(12) 0.0397(15) 0.0104(10) 0.0075(10) -0.0017(11)
N11 0.0186(8) 0.0212(8) 0.0158(8) -0.0006(6) 0.0045(6) -0.0025(6)
C11 0.0279(11) 0.0185(9) 0.0201(10) 0.0011(8) 0.0033(9) -0.0045(7)
C12 0.0294(12) 0.0260(10) 0.0173(10) 0.0066(8) 0.0093(9) -0.0031(8)
C13 0.0226(10) 0.0224(9) 0.0172(9) 0.0044(7) 0.0075(8) 0.0031(7)
N14 0.0187(8) 0.0194(7) 0.0159(8) -0.0004(6) 0.0079(6) -0.0012(6)
C15 0.0241(11) 0.0279(10) 0.0178(10) -0.0033(8) 0.0060(8) 0.0012(8)
C16 0.0412(15) 0.0256(11) 0.0351(14) -0.0047(10) 0.0107(11) 0.0051(10)
C17 0.0360(15) 0.0472(15) 0.0483(17) -0.0052(12) 0.0240(13) 0.0094(13)
Cl1 0.0233(2) 0.0177(2) 0.0139(2) 0.00104(17) 0.00612(18) 0.00234(15)
O1 0.0259(8) 0.0245(7) 0.0186(7) 0.0021(6) 0.0003(6) 0.0026(6)
O2 0.0478(11) 0.0270(8) 0.0364(10) 0.0153(8) 0.0105(9) -0.0034(7)
O3 0.0267(9) 0.0322(9) 0.0402(11) -0.0059(7) -0.0031(8) -0.0028(8)
O4 0.0575(13) 0.0488(11) 0.0318(10) 0.0014(9) 0.0296(10) 0.0149(8)
Cl2 0.0246(2) 0.0230(2) 0.0169(2) -0.00084(18) 0.00805(19) -0.00162(17)
O5 0.0877(17) 0.0300(9) 0.0284(10) -0.0051(9) 0.0266(11) -0.0100(7)
O6 0.0249(9) 0.0470(11) 0.0631(14) -0.0088(8) 0.0121(9) -0.0081(10)
O7 0.0591(14) 0.0700(14) 0.0280(10) -0.0192(11) 0.0286(10) -0.0039(10)
O8 0.0479(13) 0.0421(11) 0.0681(16) 0.0106(10) -0.0060(12) 0.0142(11)

loop_
_atom_type_symbol
_atom_type_description
_atom_type_scat_dispersion_real
_atom_type_scat_dispersion_imag
_atom_type_scat_source
C C 0.0033 0.0016 'International Tables Vol C Tables 4.2.6.8 and 6.1.1.4'
H H 0.0000 0.0000 'International Tables Vol C Tables 4.2.6.8 and 6.1.1.4'
N N 0.0061 0.0033 'International Tables Vol C Tables 4.2.6.8 and 6.1.1.4'
O O 0.0106 0.0060 'International Tables Vol C Tables 4.2.6.8 and 6.1.1.4'
Cl Cl 0.1484 0.1585 'International Tables Vol C Tables 4.2.6.8 and 6.1.1.4'
Cu Cu 0.3201 1.2651 'International Tables Vol C Tables 4.2.6.8 and 6.1.1.4'

loop_
_geom_angle_atom_site_label_1
_geom_angle_atom_site_label_2
_geom_angle_atom_site_label_3
_geom_angle
_geom_angle_publ_flag
N4 Cu1 N14 158.87(7) y
N4 Cu1 N1 88.15(7) y
N14 Cu1 N1 94.68(7) y
N4 Cu1 N11 91.79(7) y
N14 Cu1 N11 88.27(7) y
N1 Cu1 N11 171.96(7) y
N4 Cu1 O1 97.11(6) y
N14 Cu1 O1 103.83(6) y
N1 Cu1 O1 89.83(6) y
N11 Cu1 O1 82.20(6) y
C1 N1 Cu1 118.66(13) ?
C1 N1 H1A 107.6 ?
Cu1 N1 H1A 107.6 ?
C1 N1 H1B 107.6 ?
Cu1 N1 H1B 107.6 ?
H1A N1 H1B 107.1 ?
N1 C1 C2 112.54(17) ?
N1 C1 H1C 109.1 ?
C2 C1 H1C 109.1 ?
N1 C1 H1D 109.1 ?
C2 C1 H1D 109.1 ?
H1C C1 H1D 107.8 ?
C1 C2 C3 114.02(17) ?
C1 C2 H2A 108.7 ?
C3 C2 H2A 108.7 ?
C1 C2 H2B 108.7 ?
C3 C2 H2B 108.7 ?
H2A C2 H2B 107.6 ?
N4 C3 C2 108.22(16) ?
N4 C3 H3A 110.1 ?
C2 C3 H3A 110.1 ?
N4 C3 H3B 110.1 ?
C2 C3 H3B 110.1 ?
H3A C3 H3B 108.4 ?
C5 N4 C3 120.75(18) y
C5 N4 Cu1 124.95(14) y
C3 N4 Cu1 113.57(13) y
N4 C5 C6 119.67(19) y
N4 C5 C7 125.5(2) y
C6 C5 C7 114.8(2) ?
C5 C6 H6A 109.5 ?
C5 C6 H6B 109.5 ?
H6A C6 H6B 109.5 ?
C5 C6 H6C 109.5 ?
H6A C6 H6C 109.5 ?
H6B C6 H6C 109.5 ?
C5 C7 H7A 109.5 ?
C5 C7 H7B 109.5 ?
H7A C7 H7B 109.5 ?
C5 C7 H7C 109.5 ?
H7A C7 H7C 109.5 ?
H7B C7 H7C 109.5 ?
C11 N11 Cu1 118.45(13) ?
C11 N11 H11A 107.7 ?
Cu1 N11 H11A 107.7 ?
C11 N11 H11B 107.7 ?
Cu1 N11 H11B 107.7 ?
H11A N11 H11B 107.1 ?
N11 C11 C12 111.95(17) ?
N11 C11 H11C 109.2 ?
C12 C11 H11C 109.2 ?
N11 C11 H11D 109.2 ?
C12 C11 H11D 109.2 ?
H11C C11 H11D 107.9 ?
C11 C12 C13 113.34(17) ?
C11 C12 H12A 108.9 ?
C13 C12 H12A 108.9 ?
C11 C12 H12B 108.9 ?
C13 C12 H12B 108.9 ?
H12A C12 H12B 107.7 ?
N14 C13 C12 109.48(17) ?
N14 C13 H13A 109.8 ?
C12 C13 H13A 109.8 ?
N14 C13 H13B 109.8 ?
C12 C13 H13B 109.8 ?
H13A C13 H13B 108.2 ?
C15 N14 C13 119.22(18) y
C15 N14 Cu1 125.15(15) y
C13 N14 Cu1 114.72(12) y
N14 C15 C16 121.1(2) y
N14 C15 C17 123.7(2) y
C16 C15 C17 115.2(2) y
C15 C16 H16A 109.5 ?
C15 C16 H16B 109.5 ?
H16A C16 H16B 109.5 ?
C15 C16 H16C 109.5 ?
H16A C16 H16C 109.5 ?
H16B C16 H16C 109.5 ?
C15 C17 H17A 109.5 ?
C15 C17 H17B 109.5 ?
H17A C17 H17B 109.5 ?
C15 C17 H17C 109.5 ?
H17A C17 H17C 109.5 ?
H17B C17 H17C 109.5 ?
O4 Cl1 O2 110.61(12) ?
O4 Cl1 O3 109.89(12) ?
O2 Cl1 O3 109.24(12) ?
O4 Cl1 O1 109.31(11) ?
O2 Cl1 O1 109.68(10) ?
O3 Cl1 O1 108.07(10) ?
Cl1 O1 Cu1 133.06(9) y
O7 Cl2 O8 111.18(15) ?
O7 Cl2 O5 109.07(13) ?
O8 Cl2 O5 109.86(14) ?
O7 Cl2 O6 110.24(13) ?
O8 Cl2 O6 108.26(13) ?
O5 Cl2 O6 108.18(14) ?

loop_
_geom_bond_atom_site_label_1
_geom_bond_atom_site_label_2
_geom_bond_distance
_geom_bond_publ_flag
Cu1 N4 1.991(2) y
Cu1 N14 1.995(2) y
Cu1 N1 2.024(2) y
Cu1 N11 2.033(2) y
Cu1 O1 2.474(2) y
N1 C1 1.492(3) ?
N1 H1A 0.9000 ?
N1 H1B 0.9000 ?
C1 C2 1.514(3) ?
C1 H1C 0.9700 ?
C1 H1D 0.9700 ?
C2 C3 1.527(3) ?
C2 H2A 0.9700 ?
C2 H2B 0.9700 ?
C3 N4 1.483(3) ?
C3 H3A 0.9700 ?
C3 H3B 0.9700 ?
N4 C5 1.274(3) y
C5 C6 1.492(3) ?
C5 C7 1.497(3) ?
C6 H6A 0.9600 ?
C6 H6B 0.9600 ?
C6 H6C 0.9600 ?
C7 H7A 0.9600 ?
C7 H7B 0.9600 ?
C7 H7C 0.9600 ?
N11 C11 1.485(3) ?
N11 H11A 0.9000 ?
N11 H11B 0.9000 ?
C11 C12 1.511(3) ?
C11 H11C 0.9700 ?
C11 H11D 0.9700 ?
C12 C13 1.526(3) ?
C12 H12A 0.9700 ?
C12 H12B 0.9700 ?
C13 N14 1.471(2) ?
C13 H13A 0.9700 ?
C13 H13B 0.9700 ?
N14 C15 1.282(3) y
C15 C16 1.489(3) ?
C15 C17 1.500(3) ?
C16 H16A 0.9600 ?
C16 H16B 0.9600 ?
C16 H16C 0.9600 ?
C17 H17A 0.9600 ?
C17 H17B 0.9600 ?
C17 H17C 0.9600 ?
Cl1 O4 1.4265(17) ?
Cl1 O2 1.4286(16) ?
Cl1 O3 1.4428(18) ?
Cl1 O1 1.4493(16) ?
Cl2 O7 1.4167(18) ?
Cl2 O8 1.428(2) ?
Cl2 O5 1.4315(17) ?
Cl2 O6 1.4365(19) ?

loop_
_geom_hbond_atom_site_label_D
_geom_hbond_atom_site_label_H
_geom_hbond_atom_site_label_A
_geom_hbond_site_symmetry_A
_geom_hbond_distance_DH
_geom_hbond_distance_HA
_geom_hbond_distance_DA
_geom_hbond_angle_DHA
N1 H1A O8 . 0.90 2.33 3.173(3) 155.2
N1 H1B O3 3_576 0.90 2.22 3.093(3) 163.4
N11 H11A O5 4_576 0.90 2.20 3.077(2) 164.5
N11 H11B O6 2_656 0.90 2.25 3.110(3) 160.8
